data_1576468
loop_
_publ_author_name
'Li, Ping'
'Li, Xiang'
'Wang, Liyan'
'Wang, Mengmeng'
'Tu, Deshuang'
'Yan, Hong'
'Lu, Jian'
'Lu, Ju-You'

_publ_section_title
;
 Stereospecific alkenylation of carboranes: copper-catalyzed access to
 pyridylcarboranyl alkenes.
;
_journal_issue 14
_journal_name_full 'Chemical science'
_journal_page_first 7194
_journal_page_last 7202
_journal_paper_doi 10.1039/d5sc10093c
_journal_volume 17
_journal_year 2026
_chemical_formula_moiety 'C16 H28 B10 N2 O'
_chemical_formula_sum 'C16 H28 B10 N2 O'
_chemical_formula_weight 372.50
_space_group_crystal_system monoclinic
_space_group_IT_number 14
_space_group_name_Hall '-P 2ybc'
_space_group_name_H-M_alt 'P 1 21/c 1'
_atom_sites_solution_hydrogens mixed
_atom_sites_solution_primary dual
_audit_creation_date 2024-08-23
_audit_creation_method
;
Olex2 1.5-beta
(compiled 2024.02.16 svn.r378c4104 for OlexSys, GUI svn.r6928)
;
_audit_update_record
;
2025-10-21 deposited with the CCDC.	2026-02-04 downloaded from the CCDC.
;
_cell_angle_alpha 90
_cell_angle_beta 105.1940(10)
_cell_angle_gamma 90
_cell_formula_units_Z 4
_cell_length_a 11.9890(4)
_cell_length_b 22.5139(9)
_cell_length_c 8.2685(3)
_cell_measurement_reflns_used 5062
_cell_measurement_temperature 173
_cell_measurement_theta_max 26.196
_cell_measurement_theta_min 2.525
_cell_volume 2153.81(14)
_computing_cell_refinement 'SAINT V8.40A (Bruker, 2019)'
_computing_data_reduction 'SAINT V8.40A (Bruker, 2019)'
_computing_molecular_graphics 'Olex2 1.5-beta (Dolomanov et al., 2009)'
_computing_publication_material 'Olex2 1.5-beta (Dolomanov et al., 2009)'
_computing_structure_refinement 'SHELXL 2018/3 (Sheldrick, 2015)'
_computing_structure_solution 'SHELXT 2014/5 (Sheldrick, 2014)'
_diffrn_ambient_temperature 173
_diffrn_measured_fraction_theta_full 0.998
_diffrn_measured_fraction_theta_max 0.998
_diffrn_measurement_device_type 'D8 VENTURE'
_diffrn_measurement_method '\f and \w scans'
_diffrn_radiation_type MoK\a
_diffrn_radiation_wavelength 0.71073
_diffrn_reflns_av_R_equivalents 0.0740
_diffrn_reflns_av_unetI/netI 0.0566
_diffrn_reflns_Laue_measured_fraction_full 0.998
_diffrn_reflns_Laue_measured_fraction_max 0.998
_diffrn_reflns_limit_h_max 14
_diffrn_reflns_limit_h_min -14
_diffrn_reflns_limit_k_max 28
_diffrn_reflns_limit_k_min -28
_diffrn_reflns_limit_l_max 9
_diffrn_reflns_limit_l_min -10
_diffrn_reflns_number 22482
_diffrn_reflns_point_group_measured_fraction_full 0.998
_diffrn_reflns_point_group_measured_fraction_max 0.998
_diffrn_reflns_theta_full 25.242
_diffrn_reflns_theta_max 26.374
_diffrn_reflns_theta_min 1.979
_diffrn_source_current 1.4
_diffrn_source_power 0.07
_diffrn_source_voltage 50.0
_diffrn_standards_number 0
_exptl_absorpt_coefficient_mu 0.063
_exptl_absorpt_correction_T_max 0.7454
_exptl_absorpt_correction_T_min 0.5760
_exptl_absorpt_correction_type multi-scan
_exptl_absorpt_process_details
;
SADABS-2016/2 (Bruker,2016/2) was used for absorption correction.
wR2(int) was 0.1309 before and 0.0628 after correction.
The Ratio of minimum to maximum transmission is 0.7727.
The \l/2 correction factor is Not present.
;
_exptl_crystal_colour colourless
_exptl_crystal_colour_primary colourless
_exptl_crystal_density_diffrn 1.149
_exptl_crystal_description block
_exptl_crystal_F_000 784
_exptl_crystal_size_max 0.16
_exptl_crystal_size_mid 0.08
_exptl_crystal_size_min 0.05
_refine_diff_density_max 0.218
_refine_diff_density_min -0.214
_refine_diff_density_rms 0.041
_refine_ls_extinction_method none
_refine_ls_goodness_of_fit_ref 1.036
_refine_ls_hydrogen_treatment mixed
_refine_ls_matrix_type full
_refine_ls_number_parameters 266
_refine_ls_number_reflns 4388
_refine_ls_number_restraints 0
_refine_ls_restrained_S_all 1.036
_refine_ls_R_factor_all 0.0825
_refine_ls_R_factor_gt 0.0515
_refine_ls_shift/su_max 0.000
_refine_ls_shift/su_mean 0.000
_refine_ls_structure_factor_coef Fsqd
_refine_ls_weighting_details 'w=1/[\s^2^(Fo^2^)+(0.0564P)^2^+0.6895P] where P=(Fo^2^+2Fc^2^)/3'
_refine_ls_weighting_scheme calc
_refine_ls_wR_factor_gt 0.1187
_refine_ls_wR_factor_ref 0.1385
_reflns_Friedel_coverage 0.000
_reflns_number_gt 3117
_reflns_number_total 4388
_reflns_threshold_expression 'I > 2\s(I)'
_cod_data_source_file d5sc10093c2.cif
_cod_data_source_block kj
_cod_depositor_comments 'Adding full bibliography for 1576464--1576468.cif.'
_cod_database_code 1576468
_shelx_shelxl_version_number 2018/3
_shelx_space_group_comment
;
The symmetry employed for this shelxl refinement is uniquely defined
by the following loop, which should always be used as a source of
symmetry information in preference to the above space-group names.
They are only intended as comments.
;
_shelx_estimated_absorpt_t_max 0.997
_shelx_estimated_absorpt_t_min 0.990
_olex2_refinement_description
;
1. Fixed Uiso
 At 1.2 times of:
  All B(H) groups, All C(H) groups, All C(H,H) groups
2.a Ternary CH refined with riding coordinates:
 C2(H2)
2.b Secondary CH2 refined with riding coordinates:
 C3(H3A,H3B), C7(H7A,H7B), C6(H6A,H6B), C4(H4A,H4B), C5(H5A,H5B)
2.c Aromatic/amide H refined with riding coordinates:
 C10(H10), C11(H11), C19(H19), C16(H16), C17(H17), C18(H18)
2.d Boron cage BH refined with riding coordinates:
 B1(H1A), B2(H2A), B4(H4), B5(H5), B6(H6), B3(H3), B7(H7), B9(H9), B8(H8),
 B10(H10A)
;
_olex2_submission_special_instructions 'No special instructions were received'

loop_
_space_group_symop_operation_xyz
'x, y, z'
'-x, y+1/2, -z+1/2'
'-x, -y, -z'
'x, -y-1/2, z-1/2'

loop_
_atom_site_label
_atom_site_type_symbol
_atom_site_fract_x
_atom_site_fract_y
_atom_site_fract_z
_atom_site_U_iso_or_equiv
_atom_site_adp_type
_atom_site_occupancy
_atom_site_site_symmetry_order
_atom_site_calc_flag
_atom_site_refinement_flags_posn
_atom_site_refinement_flags_adp
_atom_site_refinement_flags_occupancy
_atom_site_disorder_assembly
_atom_site_disorder_group
O9 O 0.50881(11) 0.30720(5) 0.53103(16) 0.0339(3) Uani 1 1 d . . . . .
N1 N 0.45488(13) 0.23386(7) 0.3373(2) 0.0322(4) Uani 1 1 d . . . . .
N2 N 0.59250(15) 0.47667(7) 0.2035(2) 0.0413(4) Uani 1 1 d . . . . .
C8 C 0.52116(15) 0.27940(7) 0.4077(2) 0.0271(4) Uani 1 1 d . . . . .
C2 C 0.35595(15) 0.21151(7) 0.3905(2) 0.0282(4) Uani 1 1 d . . . . .
H2 H 0.342946 0.238301 0.480280 0.034 Uiso 1 1 calc R U . . .
C10 C 0.61352(15) 0.29516(7) 0.3255(2) 0.0292(4) Uani 1 1 d . . . . .
H10 H 0.623866 0.271227 0.235908 0.035 Uiso 1 1 calc R U . . .
C11 C 0.68116(15) 0.34122(7) 0.3733(2) 0.0296(4) Uani 1 1 d . . . . .
H11 H 0.669484 0.364217 0.463761 0.035 Uiso 1 1 calc R U . . .
C13 C 0.78348(15) 0.43342(7) 0.2658(2) 0.0283(4) Uani 1 1 d . . . . .
C14 C 0.69671(16) 0.47453(7) 0.3118(2) 0.0316(4) Uani 1 1 d . . . . .
C12 C 0.77422(15) 0.36017(7) 0.2972(2) 0.0286(4) Uani 1 1 d . . . . .
C3 C 0.24806(16) 0.21251(8) 0.2449(2) 0.0363(4) Uani 1 1 d . . . . .
H3A H 0.262284 0.189449 0.150343 0.044 Uiso 1 1 calc R U . . .
H3B H 0.230642 0.253974 0.206811 0.044 Uiso 1 1 calc R U . . .
C7 C 0.38042(16) 0.14914(8) 0.4634(2) 0.0350(4) Uani 1 1 d . . . . .
H7A H 0.402732 0.123121 0.380508 0.042 Uiso 1 1 calc R U . . .
H7B H 0.446165 0.150697 0.564865 0.042 Uiso 1 1 calc R U . . .
C6 C 0.27537(18) 0.12277(8) 0.5088(3) 0.0396(5) Uani 1 1 d . . . . .
H6A H 0.292427 0.081339 0.547502 0.048 Uiso 1 1 calc R U . . .
H6B H 0.258942 0.145843 0.601844 0.048 Uiso 1 1 calc R U . . .
C4 C 0.14469(16) 0.18641(9) 0.2944(3) 0.0409(5) Uani 1 1 d . . . . .
H4A H 0.125889 0.211514 0.381994 0.049 Uiso 1 1 calc R U . . .
H4B H 0.076736 0.186090 0.195850 0.049 Uiso 1 1 calc R U . . .
C5 C 0.17033(18) 0.12362(9) 0.3601(3) 0.0423(5) Uani 1 1 d . . . . .
H5A H 0.102807 0.107695 0.393845 0.051 Uiso 1 1 calc R U . . .
H5B H 0.184236 0.097905 0.270242 0.051 Uiso 1 1 calc R U . . .
C19 C 0.7283(2) 0.50944(9) 0.4536(3) 0.0456(5) Uani 1 1 d . . . . .
H19 H 0.802964 0.506247 0.528964 0.055 Uiso 1 1 calc R U . . .
C16 C 0.5163(2) 0.51511(9) 0.2363(3) 0.0502(6) Uani 1 1 d . . . . .
H16 H 0.441308 0.516733 0.161190 0.060 Uiso 1 1 calc R U . . .
C17 C 0.5403(2) 0.55231(9) 0.3723(3) 0.0548(7) Uani 1 1 d . . . . .
H17 H 0.483770 0.579447 0.389358 0.066 Uiso 1 1 calc R U . . .
C18 C 0.6472(2) 0.54953(9) 0.4827(3) 0.0576(7) Uani 1 1 d . . . . .
H18 H 0.665996 0.574662 0.578310 0.069 Uiso 1 1 calc R U . . .
B1 B 0.73352(19) 0.38709(9) 0.0932(3) 0.0305(5) Uani 1 1 d . . . . .
H1A H 0.642848 0.386790 0.011313 0.037 Uiso 1 1 calc R U . . .
B2 B 0.81626(19) 0.32104(9) 0.1459(3) 0.0344(5) Uani 1 1 d . . . . .
H2A H 0.779819 0.276770 0.097139 0.041 Uiso 1 1 calc R U . . .
B4 B 0.83094(19) 0.44659(9) 0.0915(3) 0.0334(5) Uani 1 1 d . . . . .
H4 H 0.804334 0.485732 0.006529 0.040 Uiso 1 1 calc R U . . .
B5 B 0.92356(18) 0.45428(9) 0.2964(3) 0.0340(5) Uani 1 1 d . . . . .
H5 H 0.958147 0.498722 0.346479 0.041 Uiso 1 1 calc R U . . .
B6 B 0.88482(18) 0.39993(9) 0.4272(3) 0.0337(5) Uani 1 1 d . . . . .
H6 H 0.892550 0.408044 0.563358 0.040 Uiso 1 1 calc R U . . .
B3 B 0.8554(2) 0.37534(9) 0.0149(3) 0.0363(5) Uani 1 1 d . . . . .
H3 H 0.845978 0.367108 -0.121652 0.044 Uiso 1 1 calc R U . . .
B7 B 0.90885(19) 0.32867(10) 0.3499(3) 0.0374(5) Uani 1 1 d . . . . .
H7 H 0.933459 0.289443 0.435131 0.045 Uiso 1 1 calc R U . . .
B9 B 0.9729(2) 0.41713(10) 0.1406(3) 0.0391(5) Uani 1 1 d . . . . .
H9 H 1.041439 0.436649 0.087075 0.047 Uiso 1 1 calc R U . . .
B8 B 1.0059(2) 0.38826(10) 0.3484(3) 0.0402(5) Uani 1 1 d . . . . .
H8 H 1.095881 0.388653 0.432671 0.048 Uiso 1 1 calc R U . . .
B10 B 0.9642(2) 0.33920(10) 0.1731(3) 0.0403(6) Uani 1 1 d . . . . .
H10A H 1.026777 0.307242 0.140980 0.048 Uiso 1 1 calc R U . . .
H1 H 0.4686(17) 0.2188(8) 0.249(3) 0.036(5) Uiso 1 1 d . . . . .

loop_
_atom_site_aniso_label
_atom_site_aniso_U_11
_atom_site_aniso_U_22
_atom_site_aniso_U_33
_atom_site_aniso_U_23
_atom_site_aniso_U_13
_atom_site_aniso_U_12
O9 0.0415(8) 0.0277(6) 0.0370(7) -0.0041(5) 0.0185(6) -0.0061(6)
N1 0.0334(9) 0.0318(8) 0.0367(9) -0.0091(7) 0.0188(8) -0.0100(7)
N2 0.0428(10) 0.0356(9) 0.0484(10) 0.0041(8) 0.0171(9) 0.0098(8)
C8 0.0302(9) 0.0221(8) 0.0296(9) 0.0031(7) 0.0088(8) -0.0003(7)
C2 0.0306(9) 0.0238(8) 0.0353(10) -0.0030(7) 0.0179(8) -0.0038(7)
C10 0.0301(10) 0.0275(9) 0.0309(9) -0.0001(7) 0.0098(8) -0.0033(7)
C11 0.0322(10) 0.0241(9) 0.0354(10) -0.0009(7) 0.0142(8) -0.0011(7)
C13 0.0310(10) 0.0211(8) 0.0349(10) -0.0022(7) 0.0124(8) -0.0050(7)
C14 0.0385(11) 0.0215(9) 0.0412(11) -0.0001(8) 0.0219(9) -0.0050(8)
C12 0.0297(9) 0.0198(8) 0.0367(10) -0.0018(7) 0.0096(8) -0.0039(7)
C3 0.0341(10) 0.0344(10) 0.0428(11) 0.0079(8) 0.0142(9) -0.0009(8)
C7 0.0359(10) 0.0301(10) 0.0396(11) 0.0008(8) 0.0110(9) 0.0011(8)
C6 0.0520(13) 0.0263(9) 0.0436(11) 0.0052(8) 0.0182(10) -0.0060(9)
C4 0.0281(10) 0.0482(12) 0.0464(12) 0.0048(9) 0.0098(9) -0.0051(9)
C5 0.0430(12) 0.0391(11) 0.0489(12) -0.0026(9) 0.0192(10) -0.0162(9)
C19 0.0526(13) 0.0377(11) 0.0544(13) -0.0131(10) 0.0282(11) -0.0135(10)
C16 0.0516(13) 0.0416(12) 0.0649(15) 0.0129(11) 0.0285(12) 0.0175(10)
C17 0.0704(17) 0.0306(11) 0.0823(18) 0.0071(11) 0.0539(16) 0.0076(11)
C18 0.0807(19) 0.0363(12) 0.0742(17) -0.0191(11) 0.0532(16) -0.0147(12)
B1 0.0304(11) 0.0295(10) 0.0326(11) -0.0040(8) 0.0100(9) -0.0025(9)
B2 0.0333(11) 0.0253(10) 0.0482(13) -0.0066(9) 0.0173(10) -0.0019(9)
B4 0.0370(12) 0.0301(11) 0.0380(12) 0.0019(9) 0.0188(10) -0.0018(9)
B5 0.0299(11) 0.0291(10) 0.0440(13) -0.0029(9) 0.0116(10) -0.0107(9)
B6 0.0316(12) 0.0308(11) 0.0358(11) -0.0008(9) 0.0036(10) -0.0072(9)
B3 0.0388(12) 0.0320(11) 0.0433(13) -0.0033(9) 0.0202(11) -0.0031(9)
B7 0.0294(11) 0.0295(11) 0.0516(14) 0.0024(10) 0.0080(10) 0.0003(9)
B9 0.0346(12) 0.0330(12) 0.0558(15) -0.0009(10) 0.0229(11) -0.0040(9)
B8 0.0281(12) 0.0355(12) 0.0554(15) 0.0027(11) 0.0080(11) -0.0064(9)
B10 0.0326(12) 0.0298(11) 0.0629(16) -0.0015(11) 0.0200(11) -0.0014(9)

loop_
_atom_type_symbol
_atom_type_description
_atom_type_scat_dispersion_real
_atom_type_scat_dispersion_imag
_atom_type_scat_source
C C 0.0033 0.0016 'International Tables Vol C Tables 4.2.6.8 and 6.1.1.4'
H H 0.0000 0.0000 'International Tables Vol C Tables 4.2.6.8 and 6.1.1.4'
B B 0.0013 0.0007 'International Tables Vol C Tables 4.2.6.8 and 6.1.1.4'
N N 0.0061 0.0033 'International Tables Vol C Tables 4.2.6.8 and 6.1.1.4'
O O 0.0106 0.0060 'International Tables Vol C Tables 4.2.6.8 and 6.1.1.4'

loop_
_geom_angle_atom_site_label_1
_geom_angle_atom_site_label_2
_geom_angle_atom_site_label_3
_geom_angle
_geom_angle_site_symmetry_1
_geom_angle_site_symmetry_3
_geom_angle_publ_flag
C8 N1 C2 124.88(16) . . ?
C8 N1 H1 116.7(13) . . ?
C2 N1 H1 118.2(13) . . ?
C14 N2 C16 117.20(19) . . ?
O9 C8 N1 124.20(16) . . ?
O9 C8 C10 121.36(15) . . ?
N1 C8 C10 114.44(15) . . ?
N1 C2 H2 108.3 . . ?
N1 C2 C3 110.28(14) . . ?
N1 C2 C7 110.44(14) . . ?
C3 C2 H2 108.3 . . ?
C3 C2 C7 111.24(14) . . ?
C7 C2 H2 108.3 . . ?
C8 C10 H10 119.1 . . ?
C11 C10 C8 121.79(16) . . ?
C11 C10 H10 119.1 . . ?
C10 C11 H11 117.4 . . ?
C10 C11 C12 125.12(17) . . ?
C12 C11 H11 117.4 . . ?
C14 C13 C12 118.99(13) . . ?
C14 C13 B1 117.42(15) . . ?
C14 C13 B4 120.56(15) . . ?
C14 C13 B5 120.77(14) . . ?
C14 C13 B6 117.66(15) . . ?
C12 C13 B1 61.04(11) . . ?
C12 C13 B4 110.57(13) . . ?
C12 C13 B5 110.60(14) . . ?
C12 C13 B6 60.81(11) . . ?
B4 C13 B1 62.09(11) . . ?
B4 C13 B6 113.94(14) . . ?
B5 C13 B1 113.70(14) . . ?
B5 C13 B4 62.78(12) . . ?
B5 C13 B6 62.41(12) . . ?
B6 C13 B1 113.15(14) . . ?
N2 C14 C13 116.00(16) . . ?
N2 C14 C19 123.38(18) . . ?
C19 C14 C13 120.54(18) . . ?
C11 C12 C13 115.91(14) . . ?
C11 C12 B1 117.51(15) . . ?
C11 C12 B2 124.19(14) . . ?
C11 C12 B6 115.31(15) . . ?
C11 C12 B7 122.56(15) . . ?
C13 C12 B1 61.31(11) . . ?
C13 C12 B2 110.41(13) . . ?
C13 C12 B6 60.95(11) . . ?
C13 C12 B7 110.51(13) . . ?
B2 C12 B1 62.03(12) . . ?
B2 C12 B6 113.44(14) . . ?
B2 C12 B7 62.22(13) . . ?
B6 C12 B1 113.50(13) . . ?
B7 C12 B1 113.43(14) . . ?
B7 C12 B6 62.36(12) . . ?
C2 C3 H3A 109.3 . . ?
C2 C3 H3B 109.3 . . ?
C2 C3 C4 111.45(15) . . ?
H3A C3 H3B 108.0 . . ?
C4 C3 H3A 109.3 . . ?
C4 C3 H3B 109.3 . . ?
C2 C7 H7A 109.3 . . ?
C2 C7 H7B 109.3 . . ?
H7A C7 H7B 107.9 . . ?
C6 C7 C2 111.69(15) . . ?
C6 C7 H7A 109.3 . . ?
C6 C7 H7B 109.3 . . ?
C7 C6 H6A 109.4 . . ?
C7 C6 H6B 109.4 . . ?
H6A C6 H6B 108.0 . . ?
C5 C6 C7 111.12(16) . . ?
C5 C6 H6A 109.4 . . ?
C5 C6 H6B 109.4 . . ?
C3 C4 H4A 109.5 . . ?
C3 C4 H4B 109.5 . . ?
H4A C4 H4B 108.1 . . ?
C5 C4 C3 110.69(16) . . ?
C5 C4 H4A 109.5 . . ?
C5 C4 H4B 109.5 . . ?
C6 C5 C4 110.51(16) . . ?
C6 C5 H5A 109.5 . . ?
C6 C5 H5B 109.5 . . ?
C4 C5 H5A 109.5 . . ?
C4 C5 H5B 109.5 . . ?
H5A C5 H5B 108.1 . . ?
C14 C19 H19 121.1 . . ?
C14 C19 C18 117.9(2) . . ?
C18 C19 H19 121.1 . . ?
N2 C16 H16 118.2 . . ?
N2 C16 C17 123.7(2) . . ?
C17 C16 H16 118.2 . . ?
C16 C17 H17 120.7 . . ?
C18 C17 C16 118.6(2) . . ?
C18 C17 H17 120.7 . . ?
C19 C18 H18 120.4 . . ?
C17 C18 C19 119.3(2) . . ?
C17 C18 H18 120.4 . . ?
C13 B1 H1A 124.7 . . ?
C13 B1 B2 104.49(15) . . ?
C13 B1 B4 58.02(11) . . ?
C13 B1 B3 104.49(15) . . ?
C12 B1 C13 57.65(10) . . ?
C12 B1 H1A 124.5 . . ?
C12 B1 B2 58.24(11) . . ?
C12 B1 B4 104.62(14) . . ?
C12 B1 B3 104.77(15) . . ?
B2 B1 H1A 122.3 . . ?
B2 B1 B4 107.85(15) . . ?
B4 B1 H1A 122.3 . . ?
B3 B1 H1A 122.9 . . ?
B3 B1 B2 60.16(12) . . ?
B3 B1 B4 60.15(12) . . ?
C12 B2 B1 59.73(11) . . ?
C12 B2 H2A 124.0 . . ?
C12 B2 B3 105.51(14) . . ?
C12 B2 B7 58.91(12) . . ?
C12 B2 B10 105.36(15) . . ?
B1 B2 H2A 121.1 . . ?
B3 B2 B1 59.62(12) . . ?
B3 B2 H2A 122.2 . . ?
B3 B2 B10 60.27(13) . . ?
B7 B2 B1 108.85(15) . . ?
B7 B2 H2A 121.2 . . ?
B7 B2 B3 108.36(15) . . ?
B7 B2 B10 60.03(13) . . ?
B10 B2 B1 108.25(15) . . ?
B10 B2 H2A 122.2 . . ?
C13 B4 B1 59.89(11) . . ?
C13 B4 H4 124.2 . . ?
C13 B4 B5 58.31(11) . . ?
C13 B4 B3 105.47(14) . . ?
C13 B4 B9 104.73(15) . . ?
B1 B4 H4 121.2 . . ?
B5 B4 B1 108.28(15) . . ?
B5 B4 H4 121.8 . . ?
B5 B4 B3 107.95(16) . . ?
B3 B4 B1 59.56(11) . . ?
B3 B4 H4 122.2 . . ?
B9 B4 B1 108.02(15) . . ?
B9 B4 H4 122.5 . . ?
B9 B4 B5 59.64(13) . . ?
B9 B4 B3 60.35(13) . . ?
C13 B5 B4 58.91(11) . . ?
C13 B5 H5 123.9 . . ?
C13 B5 B6 59.55(11) . . ?
C13 B5 B9 105.55(15) . . ?
C13 B5 B8 105.70(14) . . ?
B4 B5 H5 121.2 . . ?
B6 B5 B4 108.46(14) . . ?
B6 B5 H5 121.4 . . ?
B6 B5 B8 59.50(12) . . ?
B9 B5 B4 60.11(13) . . ?
B9 B5 H5 122.1 . . ?
B9 B5 B6 108.06(15) . . ?
B9 B5 B8 60.49(13) . . ?
B8 B5 B4 108.60(16) . . ?
B8 B5 H5 122.0 . . ?
C13 B6 B5 58.04(11) . . ?
C13 B6 H6 124.2 . . ?
C13 B6 B7 105.30(15) . . ?
C13 B6 B8 105.12(15) . . ?
C12 B6 C13 58.24(10) . . ?
C12 B6 B5 105.06(15) . . ?
C12 B6 H6 124.0 . . ?
C12 B6 B7 58.51(11) . . ?
C12 B6 B8 105.44(15) . . ?
B5 B6 H6 122.3 . . ?
B5 B6 B7 108.08(16) . . ?
B7 B6 H6 122.0 . . ?
B8 B6 B5 60.26(12) . . ?
B8 B6 H6 122.5 . . ?
B8 B6 B7 60.34(12) . . ?
B1 B3 B2 60.22(12) . . ?
B1 B3 B4 60.30(11) . . ?
B1 B3 H3 121.3 . . ?
B1 B3 B9 108.07(15) . . ?
B1 B3 B10 108.41(16) . . ?
B2 B3 B4 108.01(15) . . ?
B2 B3 H3 121.9 . . ?
B2 B3 B9 107.58(17) . . ?
B2 B3 B10 59.87(13) . . ?
B4 B3 H3 121.8 . . ?
B4 B3 B9 59.68(12) . . ?
B4 B3 B10 107.92(16) . . ?
B9 B3 H3 122.0 . . ?
B10 B3 H3 121.7 . . ?
B10 B3 B9 59.94(13) . . ?
C12 B7 B2 58.87(11) . . ?
C12 B7 B6 59.13(11) . . ?
C12 B7 H7 124.2 . . ?
C12 B7 B8 105.13(15) . . ?
C12 B7 B10 105.47(16) . . ?
B2 B7 B6 108.08(15) . . ?
B2 B7 H7 121.3 . . ?
B2 B7 B8 108.35(16) . . ?
B2 B7 B10 60.22(13) . . ?
B6 B7 H7 121.7 . . ?
B6 B7 B8 59.33(12) . . ?
B8 B7 H7 122.3 . . ?
B10 B7 B6 107.86(15) . . ?
B10 B7 H7 122.0 . . ?
B10 B7 B8 60.40(13) . . ?
B4 B9 B3 59.97(12) . . ?
B4 B9 H9 121.5 . . ?
B4 B9 B8 108.35(15) . . ?
B4 B9 B10 108.22(15) . . ?
B5 B9 B4 60.24(12) . . ?
B5 B9 B3 108.12(15) . . ?
B5 B9 H9 121.6 . . ?
B5 B9 B8 60.04(13) . . ?
B5 B9 B10 108.23(16) . . ?
B3 B9 H9 121.7 . . ?
B8 B9 B3 108.15(15) . . ?
B8 B9 H9 121.5 . . ?
B8 B9 B10 60.16(13) . . ?
B10 B9 B3 60.03(13) . . ?
B10 B9 H9 121.6 . . ?
B5 B8 B7 108.05(16) . . ?
B5 B8 B9 59.46(13) . . ?
B5 B8 H8 121.9 . . ?
B5 B8 B10 107.57(17) . . ?
B6 B8 B5 60.24(12) . . ?
B6 B8 B7 60.33(12) . . ?
B6 B8 B9 107.83(16) . . ?
B6 B8 H8 121.4 . . ?
B6 B8 B10 108.07(16) . . ?
B7 B8 B9 107.55(17) . . ?
B7 B8 H8 121.8 . . ?
B7 B8 B10 59.66(13) . . ?
B9 B8 H8 122.1 . . ?
B9 B8 B10 59.92(13) . . ?
B10 B8 H8 121.9 . . ?
B2 B10 B3 59.85(12) . . ?
B2 B10 B9 107.65(16) . . ?
B2 B10 B8 107.63(16) . . ?
B2 B10 H10A 122.0 . . ?
B3 B10 B8 107.96(15) . . ?
B3 B10 H10A 121.7 . . ?
B7 B10 B2 59.75(13) . . ?
B7 B10 B3 107.80(16) . . ?
B7 B10 B9 107.77(16) . . ?
B7 B10 B8 59.94(13) . . ?
B7 B10 H10A 121.9 . . ?
B9 B10 B3 60.04(13) . . ?
B9 B10 B8 59.91(13) . . ?
B9 B10 H10A 121.8 . . ?
B8 B10 H10A 121.8 . . ?

loop_
_geom_bond_atom_site_label_1
_geom_bond_atom_site_label_2
_geom_bond_distance
_geom_bond_site_symmetry_2
_geom_bond_publ_flag
O9 C8 1.238(2) . ?
N1 C8 1.334(2) . ?
N1 C2 1.459(2) . ?
N1 H1 0.86(2) . ?
N2 C14 1.333(2) . ?
N2 C16 1.337(3) . ?
C8 C10 1.486(2) . ?
C2 H2 1.0000 . ?
C2 C3 1.519(3) . ?
C2 C7 1.526(2) . ?
C10 H10 0.9500 . ?
C10 C11 1.312(2) . ?
C11 H11 0.9500 . ?
C11 C12 1.480(2) . ?
C13 C14 1.513(2) . ?
C13 C12 1.678(2) . ?
C13 B1 1.742(3) . ?
C13 B4 1.708(3) . ?
C13 B5 1.698(3) . ?
C13 B6 1.725(3) . ?
C14 C19 1.380(3) . ?
C12 B1 1.738(3) . ?
C12 B2 1.711(3) . ?
C12 B6 1.723(3) . ?
C12 B7 1.712(3) . ?
C3 H3A 0.9900 . ?
C3 H3B 0.9900 . ?
C3 C4 1.521(2) . ?
C7 H7A 0.9900 . ?
C7 H7B 0.9900 . ?
C7 C6 1.526(3) . ?
C6 H6A 0.9900 . ?
C6 H6B 0.9900 . ?
C6 C5 1.512(3) . ?
C4 H4A 0.9900 . ?
C4 H4B 0.9900 . ?
C4 C5 1.517(3) . ?
C5 H5A 0.9900 . ?
C5 H5B 0.9900 . ?
C19 H19 0.9500 . ?
C19 C18 1.393(3) . ?
C16 H16 0.9500 . ?
C16 C17 1.370(3) . ?
C17 H17 0.9500 . ?
C17 C18 1.366(4) . ?
C18 H18 0.9500 . ?
B1 H1A 1.1200 . ?
B1 B2 1.777(3) . ?
B1 B4 1.780(3) . ?
B1 B3 1.767(3) . ?
B2 H2A 1.1200 . ?
B2 B3 1.776(3) . ?
B2 B7 1.768(3) . ?
B2 B10 1.777(3) . ?
B4 H4 1.1200 . ?
B4 B5 1.774(3) . ?
B4 B3 1.777(3) . ?
B4 B9 1.772(3) . ?
B5 H5 1.1200 . ?
B5 B6 1.774(3) . ?
B5 B9 1.764(3) . ?
B5 B8 1.774(3) . ?
B6 H6 1.1200 . ?
B6 B7 1.778(3) . ?
B6 B8 1.760(3) . ?
B3 H3 1.1200 . ?
B3 B9 1.784(3) . ?
B3 B10 1.784(3) . ?
B7 H7 1.1200 . ?
B7 B8 1.778(3) . ?
B7 B10 1.773(3) . ?
B9 H9 1.1200 . ?
B9 B8 1.782(3) . ?
B9 B10 1.782(3) . ?
B8 H8 1.1200 . ?
B8 B10 1.786(3) . ?
B10 H10A 1.1200 . ?

loop_
_geom_torsion_atom_site_label_1
_geom_torsion_atom_site_label_2
_geom_torsion_atom_site_label_3
_geom_torsion_atom_site_label_4
_geom_torsion
_geom_torsion_site_symmetry_1
_geom_torsion_site_symmetry_2
_geom_torsion_site_symmetry_3
_geom_torsion_site_symmetry_4
_geom_torsion_publ_flag
O9 C8 C10 C11 -4.2(3) . . . . ?
N1 C8 C10 C11 175.62(17) . . . . ?
N1 C2 C3 C4 177.04(15) . . . . ?
N1 C2 C7 C6 -175.94(15) . . . . ?
N2 C14 C19 C18 -1.1(3) . . . . ?
N2 C16 C17 C18 -1.2(3) . . . . ?
C8 N1 C2 C3 123.31(18) . . . . ?
C8 N1 C2 C7 -113.32(19) . . . . ?
C8 C10 C11 C12 -179.45(16) . . . . ?
C2 N1 C8 O9 2.4(3) . . . . ?
C2 N1 C8 C10 -177.45(16) . . . . ?
C2 C3 C4 C5 -56.7(2) . . . . ?
C2 C7 C6 C5 54.9(2) . . . . ?
C10 C11 C12 C13 137.20(18) . . . . ?
C10 C11 C12 B1 67.6(2) . . . . ?
C10 C11 C12 B2 -5.8(3) . . . . ?
C10 C11 C12 B6 -154.36(18) . . . . ?
C10 C11 C12 B7 -82.2(2) . . . . ?
C11 C12 B1 C13 106.06(16) . . . . ?
C11 C12 B1 B2 -116.16(17) . . . . ?
C11 C12 B1 B4 141.66(15) . . . . ?
C11 C12 B1 B3 -155.94(15) . . . . ?
C11 C12 B2 B1 105.75(19) . . . . ?
C11 C12 B2 B3 145.44(17) . . . . ?
C11 C12 B2 B7 -112.18(19) . . . . ?
C11 C12 B2 B10 -151.78(17) . . . . ?
C11 C12 B6 C13 -106.87(16) . . . . ?
C11 C12 B6 B5 -142.65(15) . . . . ?
C11 C12 B6 B7 115.11(17) . . . . ?
C11 C12 B6 B8 154.65(15) . . . . ?
C11 C12 B7 B2 114.65(18) . . . . ?
C11 C12 B7 B6 -103.78(18) . . . . ?
C11 C12 B7 B8 -142.77(17) . . . . ?
C11 C12 B7 B10 154.37(16) . . . . ?
C13 C14 C19 C18 175.39(17) . . . . ?
C13 C12 B1 B2 137.78(14) . . . . ?
C13 C12 B1 B4 35.60(13) . . . . ?
C13 C12 B1 B3 98.00(14) . . . . ?
C13 C12 B2 B1 -38.97(14) . . . . ?
C13 C12 B2 B3 0.71(19) . . . . ?
C13 C12 B2 B7 103.09(15) . . . . ?
C13 C12 B2 B10 63.49(18) . . . . ?
C13 C12 B6 B5 -35.77(13) . . . . ?
C13 C12 B6 B7 -138.01(15) . . . . ?
C13 C12 B6 B8 -98.47(15) . . . . ?
C13 C12 B7 B2 -102.93(15) . . . . ?
C13 C12 B7 B6 38.64(14) . . . . ?
C13 C12 B7 B8 -0.4(2) . . . . ?
C13 C12 B7 B10 -63.21(18) . . . . ?
C13 B1 B2 C12 35.89(12) . . . . ?
C13 B1 B2 B3 -98.61(15) . . . . ?
C13 B1 B2 B7 2.09(18) . . . . ?
C13 B1 B2 B10 -61.60(18) . . . . ?
C13 B1 B4 B5 33.80(13) . . . . ?
C13 B1 B4 B3 134.30(16) . . . . ?
C13 B1 B4 B9 96.91(16) . . . . ?
C13 B1 B3 B2 98.61(15) . . . . ?
C13 B1 B3 B4 -38.83(13) . . . . ?
C13 B1 B3 B9 -1.72(19) . . . . ?
C13 B1 B3 B10 61.74(17) . . . . ?
C13 B4 B5 B6 34.38(13) . . . . ?
C13 B4 B5 B9 135.05(15) . . . . ?
C13 B4 B5 B8 97.50(15) . . . . ?
C13 B4 B3 B1 39.97(14) . . . . ?
C13 B4 B3 B2 1.9(2) . . . . ?
C13 B4 B3 B9 -98.39(16) . . . . ?
C13 B4 B3 B10 -61.43(18) . . . . ?
C13 B4 B9 B5 -38.43(13) . . . . ?
C13 B4 B9 B3 99.66(15) . . . . ?
C13 B4 B9 B8 -1.14(19) . . . . ?
C13 B4 B9 B10 62.58(19) . . . . ?
C13 B5 B6 C12 35.86(13) . . . . ?
C13 B5 B6 B7 97.10(16) . . . . ?
C13 B5 B6 B8 135.29(16) . . . . ?
C13 B5 B9 B4 38.90(13) . . . . ?
C13 B5 B9 B3 1.4(2) . . . . ?
C13 B5 B9 B8 -99.51(15) . . . . ?
C13 B5 B9 B10 -62.11(19) . . . . ?
C13 B5 B8 B6 -39.05(14) . . . . ?
C13 B5 B8 B7 -0.9(2) . . . . ?
C13 B5 B8 B9 99.26(16) . . . . ?
C13 B5 B8 B10 62.12(18) . . . . ?
C13 B6 B7 C12 -36.14(13) . . . . ?
C13 B6 B7 B2 -2.10(19) . . . . ?
C13 B6 B7 B8 98.94(16) . . . . ?
C13 B6 B7 B10 61.55(18) . . . . ?
C13 B6 B8 B5 38.19(13) . . . . ?
C13 B6 B8 B7 -99.25(16) . . . . ?
C13 B6 B8 B9 1.20(19) . . . . ?
C13 B6 B8 B10 -62.13(18) . . . . ?
C14 N2 C16 C17 0.9(3) . . . . ?
C14 C13 C12 C11 -1.5(2) . . . . ?
C14 C13 C12 B1 107.16(18) . . . . ?
C14 C13 C12 B2 146.45(16) . . . . ?
C14 C13 C12 B6 -107.37(18) . . . . ?
C14 C13 C12 B7 -146.62(17) . . . . ?
C14 C13 B1 C12 -109.69(16) . . . . ?
C14 C13 B1 B2 -145.85(15) . . . . ?
C14 C13 B1 B4 111.92(17) . . . . ?
C14 C13 B1 B3 151.80(15) . . . . ?
C14 C13 B4 B1 -107.00(18) . . . . ?
C14 C13 B4 B5 111.37(18) . . . . ?
C14 C13 B4 B3 -146.80(16) . . . . ?
C14 C13 B4 B9 150.45(16) . . . . ?
C14 C13 B5 B4 -111.05(18) . . . . ?
C14 C13 B5 B6 107.37(18) . . . . ?
C14 C13 B5 B9 -150.53(16) . . . . ?
C14 C13 B5 B8 146.39(17) . . . . ?
C14 C13 B6 C12 109.51(16) . . . . ?
C14 C13 B6 B5 -112.20(16) . . . . ?
C14 C13 B6 B7 145.76(15) . . . . ?
C14 C13 B6 B8 -151.46(15) . . . . ?
C14 C19 C18 C17 0.7(3) . . . . ?
C12 C13 C14 N2 -78.2(2) . . . . ?
C12 C13 C14 C19 105.13(19) . . . . ?
C12 C13 B1 B2 -36.16(12) . . . . ?
C12 C13 B1 B4 -138.39(15) . . . . ?
C12 C13 B1 B3 -98.52(15) . . . . ?
C12 C13 B4 B1 38.36(14) . . . . ?
C12 C13 B4 B5 -103.27(15) . . . . ?
C12 C13 B4 B3 -1.4(2) . . . . ?
C12 C13 B4 B9 -64.19(17) . . . . ?
C12 C13 B5 B4 103.23(15) . . . . ?
C12 C13 B5 B6 -38.36(14) . . . . ?
C12 C13 B5 B9 63.75(18) . . . . ?
C12 C13 B5 B8 0.67(19) . . . . ?
C12 C13 B6 B5 138.29(15) . . . . ?
C12 C13 B6 B7 36.26(13) . . . . ?
C12 C13 B6 B8 99.03(15) . . . . ?
C12 B1 B2 B3 -134.50(15) . . . . ?
C12 B1 B2 B7 -33.80(13) . . . . ?
C12 B1 B2 B10 -97.49(16) . . . . ?
C12 B1 B4 C13 -35.43(12) . . . . ?
C12 B1 B4 B5 -1.63(18) . . . . ?
C12 B1 B4 B3 98.87(16) . . . . ?
C12 B1 B4 B9 61.48(17) . . . . ?
C12 B1 B3 B2 38.84(13) . . . . ?
C12 B1 B3 B4 -98.60(15) . . . . ?
C12 B1 B3 B9 -61.49(17) . . . . ?
C12 B1 B3 B10 1.97(18) . . . . ?
C12 B2 B3 B1 -39.74(14) . . . . ?
C12 B2 B3 B4 -1.6(2) . . . . ?
C12 B2 B3 B9 61.42(18) . . . . ?
C12 B2 B3 B10 99.10(16) . . . . ?
C12 B2 B7 B6 -34.14(13) . . . . ?
C12 B2 B7 B8 -96.95(16) . . . . ?
C12 B2 B7 B10 -134.80(15) . . . . ?
C12 B2 B10 B3 -99.35(15) . . . . ?
C12 B2 B10 B7 39.06(14) . . . . ?
C12 B2 B10 B9 -61.6(2) . . . . ?
C12 B2 B10 B8 1.6(2) . . . . ?
C12 B6 B7 B2 34.03(13) . . . . ?
C12 B6 B7 B8 135.08(17) . . . . ?
C12 B6 B7 B10 97.69(17) . . . . ?
C12 B6 B8 B5 98.78(16) . . . . ?
C12 B6 B8 B7 -38.66(14) . . . . ?
C12 B6 B8 B9 61.79(18) . . . . ?
C12 B6 B8 B10 -1.5(2) . . . . ?
C12 B7 B8 B5 0.8(2) . . . . ?
C12 B7 B8 B6 38.89(14) . . . . ?
C12 B7 B8 B9 -62.02(19) . . . . ?
C12 B7 B8 B10 -99.45(17) . . . . ?
C12 B7 B10 B2 -39.06(13) . . . . ?
C12 B7 B10 B3 -1.99(19) . . . . ?
C12 B7 B10 B9 61.40(19) . . . . ?
C12 B7 B10 B8 98.88(16) . . . . ?
C3 C2 C7 C6 -53.1(2) . . . . ?
C3 C4 C5 C6 58.0(2) . . . . ?
C7 C2 C3 C4 54.1(2) . . . . ?
C7 C6 C5 C4 -57.1(2) . . . . ?
C16 N2 C14 C13 -176.34(16) . . . . ?
C16 N2 C14 C19 0.3(3) . . . . ?
C16 C17 C18 C19 0.3(3) . . . . ?
B1 C13 C14 N2 -7.8(2) . . . . ?
B1 C13 C14 C19 175.49(16) . . . . ?
B1 C13 C12 C11 -108.63(17) . . . . ?
B1 C13 C12 B2 39.29(14) . . . . ?
B1 C13 C12 B6 145.47(15) . . . . ?
B1 C13 C12 B7 106.22(16) . . . . ?
B1 C13 B4 B5 -141.63(15) . . . . ?
B1 C13 B4 B3 -39.81(14) . . . . ?
B1 C13 B4 B9 -102.55(15) . . . . ?
B1 C13 B5 B4 36.80(14) . . . . ?
B1 C13 B5 B6 -104.78(16) . . . . ?
B1 C13 B5 B9 -2.7(2) . . . . ?
B1 C13 B5 B8 -65.76(19) . . . . ?
B1 C13 B6 C12 -32.64(13) . . . . ?
B1 C13 B6 B5 105.65(15) . . . . ?
B1 C13 B6 B7 3.62(19) . . . . ?
B1 C13 B6 B8 66.40(17) . . . . ?
B1 C12 B2 B3 39.68(14) . . . . ?
B1 C12 B2 B7 142.07(15) . . . . ?
B1 C12 B2 B10 102.46(16) . . . . ?
B1 C12 B6 C13 32.83(13) . . . . ?
B1 C12 B6 B5 -2.94(19) . . . . ?
B1 C12 B6 B7 -105.18(16) . . . . ?
B1 C12 B6 B8 -65.64(18) . . . . ?
B1 C12 B7 B2 -36.28(14) . . . . ?
B1 C12 B7 B6 105.29(15) . . . . ?
B1 C12 B7 B8 66.29(19) . . . . ?
B1 C12 B7 B10 3.43(19) . . . . ?
B1 B2 B3 B4 38.15(15) . . . . ?
B1 B2 B3 B9 101.16(16) . . . . ?
B1 B2 B3 B10 138.84(16) . . . . ?
B1 B2 B7 C12 34.13(13) . . . . ?
B1 B2 B7 B6 0.0(2) . . . . ?
B1 B2 B7 B8 -62.82(19) . . . . ?
B1 B2 B7 B10 -100.67(16) . . . . ?
B1 B2 B10 B3 -36.72(15) . . . . ?
B1 B2 B10 B7 101.68(16) . . . . ?
B1 B2 B10 B9 1.0(2) . . . . ?
B1 B2 B10 B8 64.2(2) . . . . ?
B1 B4 B5 C13 -34.44(13) . . . . ?
B1 B4 B5 B6 -0.1(2) . . . . ?
B1 B4 B5 B9 100.61(16) . . . . ?
B1 B4 B5 B8 63.06(18) . . . . ?
B1 B4 B3 B2 -38.12(15) . . . . ?
B1 B4 B3 B9 -138.36(16) . . . . ?
B1 B4 B3 B10 -101.40(16) . . . . ?
B1 B4 B9 B5 -101.05(16) . . . . ?
B1 B4 B9 B3 37.04(14) . . . . ?
B1 B4 B9 B8 -63.76(19) . . . . ?
B1 B4 B9 B10 0.0(2) . . . . ?
B1 B3 B9 B4 -37.38(14) . . . . ?
B1 B3 B9 B5 0.2(2) . . . . ?
B1 B3 B9 B8 63.76(19) . . . . ?
B1 B3 B9 B10 101.24(17) . . . . ?
B1 B3 B10 B2 37.02(14) . . . . ?
B1 B3 B10 B7 0.0(2) . . . . ?
B1 B3 B10 B9 -100.67(16) . . . . ?
B1 B3 B10 B8 -63.34(18) . . . . ?
B2 C12 B1 C13 -137.78(14) . . . . ?
B2 C12 B1 B4 -102.18(15) . . . . ?
B2 C12 B1 B3 -39.78(13) . . . . ?
B2 C12 B6 C13 101.19(15) . . . . ?
B2 C12 B6 B5 65.42(18) . . . . ?
B2 C12 B6 B7 -36.82(15) . . . . ?
B2 C12 B6 B8 2.71(19) . . . . ?
B2 C12 B7 B6 141.57(15) . . . . ?
B2 C12 B7 B8 102.58(17) . . . . ?
B2 C12 B7 B10 39.72(14) . . . . ?
B2 B1 B4 C13 -96.25(15) . . . . ?
B2 B1 B4 B5 -62.45(18) . . . . ?
B2 B1 B4 B3 38.05(15) . . . . ?
B2 B1 B4 B9 0.7(2) . . . . ?
B2 B1 B3 B4 -137.44(17) . . . . ?
B2 B1 B3 B9 -100.33(17) . . . . ?
B2 B1 B3 B10 -36.87(14) . . . . ?
B2 B3 B9 B4 -100.97(16) . . . . ?
B2 B3 B9 B5 -63.38(19) . . . . ?
B2 B3 B9 B8 0.2(2) . . . . ?
B2 B3 B9 B10 37.65(15) . . . . ?
B2 B3 B10 B7 -37.03(14) . . . . ?
B2 B3 B10 B9 -137.69(16) . . . . ?
B2 B3 B10 B8 -100.36(16) . . . . ?
B2 B7 B8 B5 62.4(2) . . . . ?
B2 B7 B8 B6 100.56(16) . . . . ?
B2 B7 B8 B9 -0.4(2) . . . . ?
B2 B7 B8 B10 -37.78(15) . . . . ?
B2 B7 B10 B3 37.08(14) . . . . ?
B2 B7 B10 B9 100.47(17) . . . . ?
B2 B7 B10 B8 137.94(16) . . . . ?
B4 C13 C14 N2 64.4(2) . . . . ?
B4 C13 C14 C19 -112.3(2) . . . . ?
B4 C13 C12 C11 -147.45(16) . . . . ?
B4 C13 C12 B1 -38.81(14) . . . . ?
B4 C13 C12 B2 0.5(2) . . . . ?
B4 C13 C12 B6 106.66(16) . . . . ?
B4 C13 C12 B7 67.41(18) . . . . ?
B4 C13 B1 C12 138.39(15) . . . . ?
B4 C13 B1 B2 102.23(15) . . . . ?
B4 C13 B1 B3 39.87(14) . . . . ?
B4 C13 B5 B6 -141.58(15) . . . . ?
B4 C13 B5 B9 -39.48(14) . . . . ?
B4 C13 B5 B8 -102.56(17) . . . . ?
B4 C13 B6 C12 -101.09(15) . . . . ?
B4 C13 B6 B5 37.20(14) . . . . ?
B4 C13 B6 B7 -64.83(17) . . . . ?
B4 C13 B6 B8 -2.06(19) . . . . ?
B4 B1 B2 C12 96.46(15) . . . . ?
B4 B1 B2 B3 -38.04(15) . . . . ?
B4 B1 B2 B7 62.66(18) . . . . ?
B4 B1 B2 B10 -1.0(2) . . . . ?
B4 B1 B3 B2 137.44(17) . . . . ?
B4 B1 B3 B9 37.11(15) . . . . ?
B4 B1 B3 B10 100.57(17) . . . . ?
B4 B5 B6 C13 -34.12(13) . . . . ?
B4 B5 B6 C12 1.74(19) . . . . ?
B4 B5 B6 B7 62.97(19) . . . . ?
B4 B5 B6 B8 101.16(17) . . . . ?
B4 B5 B9 B3 -37.48(14) . . . . ?
B4 B5 B9 B8 -138.42(15) . . . . ?
B4 B5 B9 B10 -101.01(17) . . . . ?
B4 B5 B8 B6 -100.92(16) . . . . ?
B4 B5 B8 B7 -62.7(2) . . . . ?
B4 B5 B8 B9 37.38(14) . . . . ?
B4 B5 B8 B10 0.24(19) . . . . ?
B4 B3 B9 B5 37.60(15) . . . . ?
B4 B3 B9 B8 101.13(16) . . . . ?
B4 B3 B9 B10 138.62(16) . . . . ?
B4 B3 B10 B2 100.84(16) . . . . ?
B4 B3 B10 B7 63.81(18) . . . . ?
B4 B3 B10 B9 -36.85(14) . . . . ?
B4 B3 B10 B8 0.5(2) . . . . ?
B4 B9 B8 B5 -37.38(14) . . . . ?
B4 B9 B8 B6 0.0(2) . . . . ?
B4 B9 B8 B7 63.62(19) . . . . ?
B4 B9 B8 B10 100.93(17) . . . . ?
B4 B9 B10 B2 -0.6(2) . . . . ?
B4 B9 B10 B3 37.05(15) . . . . ?
B4 B9 B10 B7 -63.7(2) . . . . ?
B4 B9 B10 B8 -101.14(17) . . . . ?
B5 C13 C14 N2 138.91(17) . . . . ?
B5 C13 C14 C19 -37.8(2) . . . . ?
B5 C13 C12 C11 144.94(16) . . . . ?
B5 C13 C12 B1 -106.43(15) . . . . ?
B5 C13 C12 B2 -67.14(18) . . . . ?
B5 C13 C12 B6 39.05(14) . . . . ?
B5 C13 C12 B7 -0.21(19) . . . . ?
B5 C13 B1 C12 101.32(15) . . . . ?
B5 C13 B1 B2 65.15(17) . . . . ?
B5 C13 B1 B4 -37.07(15) . . . . ?
B5 C13 B1 B3 2.80(19) . . . . ?
B5 C13 B4 B1 141.63(15) . . . . ?
B5 C13 B4 B3 101.82(16) . . . . ?
B5 C13 B4 B9 39.08(14) . . . . ?
B5 C13 B6 C12 -138.29(15) . . . . ?
B5 C13 B6 B7 -102.03(16) . . . . ?
B5 C13 B6 B8 -39.26(14) . . . . ?
B5 B4 B3 B1 101.07(15) . . . . ?
B5 B4 B3 B2 62.96(19) . . . . ?
B5 B4 B3 B9 -37.29(14) . . . . ?
B5 B4 B3 B10 -0.33(19) . . . . ?
B5 B4 B9 B3 138.09(16) . . . . ?
B5 B4 B9 B8 37.29(14) . . . . ?
B5 B4 B9 B10 101.02(17) . . . . ?
B5 B6 B7 C12 -96.92(16) . . . . ?
B5 B6 B7 B2 -62.89(18) . . . . ?
B5 B6 B7 B8 38.15(15) . . . . ?
B5 B6 B7 B10 0.8(2) . . . . ?
B5 B6 B8 B7 -137.44(17) . . . . ?
B5 B6 B8 B9 -37.00(14) . . . . ?
B5 B6 B8 B10 -100.32(17) . . . . ?
B5 B9 B8 B6 37.34(14) . . . . ?
B5 B9 B8 B7 101.00(17) . . . . ?
B5 B9 B8 B10 138.30(16) . . . . ?
B5 B9 B10 B2 63.2(2) . . . . ?
B5 B9 B10 B3 100.84(17) . . . . ?
B5 B9 B10 B7 0.1(2) . . . . ?
B5 B9 B10 B8 -37.36(15) . . . . ?
B5 B8 B10 B2 -63.64(19) . . . . ?
B5 B8 B10 B3 -0.4(2) . . . . ?
B5 B8 B10 B7 -101.03(16) . . . . ?
B5 B8 B10 B9 36.94(14) . . . . ?
B6 C13 C14 N2 -148.33(16) . . . . ?
B6 C13 C14 C19 35.0(2) . . . . ?
B6 C13 C12 C11 105.89(17) . . . . ?
B6 C13 C12 B1 -145.47(15) . . . . ?
B6 C13 C12 B2 -106.19(16) . . . . ?
B6 C13 C12 B7 -39.25(15) . . . . ?
B6 C13 B1 C12 32.56(13) . . . . ?
B6 C13 B1 B2 -3.60(18) . . . . ?
B6 C13 B1 B4 -105.83(16) . . . . ?
B6 C13 B1 B3 -65.96(17) . . . . ?
B6 C13 B4 B1 104.58(15) . . . . ?
B6 C13 B4 B5 -37.05(14) . . . . ?
B6 C13 B4 B3 64.77(18) . . . . ?
B6 C13 B4 B9 2.02(19) . . . . ?
B6 C13 B5 B4 141.58(15) . . . . ?
B6 C13 B5 B9 102.10(16) . . . . ?
B6 C13 B5 B8 39.03(15) . . . . ?
B6 C12 B1 C13 -32.70(14) . . . . ?
B6 C12 B1 B2 105.08(16) . . . . ?
B6 C12 B1 B4 2.90(19) . . . . ?
B6 C12 B1 B3 65.30(17) . . . . ?
B6 C12 B2 B1 -105.18(15) . . . . ?
B6 C12 B2 B3 -65.50(19) . . . . ?
B6 C12 B2 B7 36.88(15) . . . . ?
B6 C12 B2 B10 -2.7(2) . . . . ?
B6 C12 B7 B2 -141.57(15) . . . . ?
B6 C12 B7 B8 -38.99(15) . . . . ?
B6 C12 B7 B10 -101.85(16) . . . . ?
B6 B5 B9 B4 101.35(16) . . . . ?
B6 B5 B9 B3 63.9(2) . . . . ?
B6 B5 B9 B8 -37.07(15) . . . . ?
B6 B5 B9 B10 0.3(2) . . . . ?
B6 B5 B8 B7 38.18(15) . . . . ?
B6 B5 B8 B9 138.31(16) . . . . ?
B6 B5 B8 B10 101.17(16) . . . . ?
B6 B7 B8 B5 -38.14(15) . . . . ?
B6 B7 B8 B9 -100.92(17) . . . . ?
B6 B7 B8 B10 -138.34(17) . . . . ?
B6 B7 B10 B2 -101.02(16) . . . . ?
B6 B7 B10 B3 -63.94(19) . . . . ?
B6 B7 B10 B9 -0.6(2) . . . . ?
B6 B7 B10 B8 36.92(15) . . . . ?
B6 B8 B10 B2 0.0(2) . . . . ?
B6 B8 B10 B3 63.17(19) . . . . ?
B6 B8 B10 B7 -37.41(15) . . . . ?
B6 B8 B10 B9 100.56(17) . . . . ?
B3 B1 B2 C12 134.50(15) . . . . ?
B3 B1 B2 B7 100.70(16) . . . . ?
B3 B1 B2 B10 37.01(15) . . . . ?
B3 B1 B4 C13 -134.30(16) . . . . ?
B3 B1 B4 B5 -100.50(17) . . . . ?
B3 B1 B4 B9 -37.39(15) . . . . ?
B3 B2 B7 C12 97.40(15) . . . . ?
B3 B2 B7 B6 63.26(18) . . . . ?
B3 B2 B7 B8 0.5(2) . . . . ?
B3 B2 B7 B10 -37.40(14) . . . . ?
B3 B2 B10 B7 138.41(16) . . . . ?
B3 B2 B10 B9 37.73(15) . . . . ?
B3 B2 B10 B8 100.93(16) . . . . ?
B3 B4 B5 C13 -97.44(15) . . . . ?
B3 B4 B5 B6 -63.06(18) . . . . ?
B3 B4 B5 B9 37.60(14) . . . . ?
B3 B4 B5 B8 0.05(19) . . . . ?
B3 B4 B9 B5 -138.09(16) . . . . ?
B3 B4 B9 B8 -100.80(16) . . . . ?
B3 B4 B9 B10 -37.08(16) . . . . ?
B3 B9 B8 B5 -100.88(16) . . . . ?
B3 B9 B8 B6 -63.54(19) . . . . ?
B3 B9 B8 B7 0.1(2) . . . . ?
B3 B9 B8 B10 37.42(14) . . . . ?
B3 B9 B10 B2 -37.65(15) . . . . ?
B3 B9 B10 B7 -100.70(17) . . . . ?
B3 B9 B10 B8 -138.19(16) . . . . ?
B7 C12 B1 C13 -101.43(15) . . . . ?
B7 C12 B1 B2 36.35(14) . . . . ?
B7 C12 B1 B4 -65.83(17) . . . . ?
B7 C12 B1 B3 -3.43(18) . . . . ?
B7 C12 B2 B1 -142.07(15) . . . . ?
B7 C12 B2 B3 -102.38(16) . . . . ?
B7 C12 B2 B10 -39.60(14) . . . . ?
B7 C12 B6 C13 138.01(15) . . . . ?
B7 C12 B6 B5 102.24(16) . . . . ?
B7 C12 B6 B8 39.54(14) . . . . ?
B7 B2 B3 B1 -101.54(16) . . . . ?
B7 B2 B3 B4 -63.39(19) . . . . ?
B7 B2 B3 B9 -0.38(19) . . . . ?
B7 B2 B3 B10 37.30(15) . . . . ?
B7 B2 B10 B3 -138.41(16) . . . . ?
B7 B2 B10 B9 -100.67(18) . . . . ?
B7 B2 B10 B8 -37.47(15) . . . . ?
B7 B6 B8 B5 137.44(17) . . . . ?
B7 B6 B8 B9 100.44(17) . . . . ?
B7 B6 B8 B10 37.12(15) . . . . ?
B7 B8 B10 B2 37.39(15) . . . . ?
B7 B8 B10 B3 100.58(17) . . . . ?
B7 B8 B10 B9 137.97(17) . . . . ?
B9 B4 B5 C13 -135.05(15) . . . . ?
B9 B4 B5 B6 -100.66(16) . . . . ?
B9 B4 B5 B8 -37.55(14) . . . . ?
B9 B4 B3 B1 138.36(16) . . . . ?
B9 B4 B3 B2 100.25(18) . . . . ?
B9 B4 B3 B10 36.96(15) . . . . ?
B9 B5 B6 C13 -97.78(16) . . . . ?
B9 B5 B6 C12 -61.92(18) . . . . ?
B9 B5 B6 B7 -0.7(2) . . . . ?
B9 B5 B6 B8 37.51(15) . . . . ?
B9 B5 B8 B6 -138.31(16) . . . . ?
B9 B5 B8 B7 -100.13(18) . . . . ?
B9 B5 B8 B10 -37.14(15) . . . . ?
B9 B3 B10 B2 137.69(16) . . . . ?
B9 B3 B10 B7 100.66(17) . . . . ?
B9 B3 B10 B8 37.33(14) . . . . ?
B9 B8 B10 B2 -100.58(17) . . . . ?
B9 B8 B10 B3 -37.38(14) . . . . ?
B9 B8 B10 B7 -137.97(17) . . . . ?
B8 B5 B6 C13 -135.29(16) . . . . ?
B8 B5 B6 C12 -99.43(16) . . . . ?
B8 B5 B6 B7 -38.19(15) . . . . ?
B8 B5 B9 B4 138.42(15) . . . . ?
B8 B5 B9 B3 100.94(17) . . . . ?
B8 B5 B9 B10 37.41(15) . . . . ?
B8 B6 B7 C12 -135.08(17) . . . . ?
B8 B6 B7 B2 -101.04(17) . . . . ?
B8 B6 B7 B10 -37.39(16) . . . . ?
B8 B7 B10 B2 -137.94(16) . . . . ?
B8 B7 B10 B3 -100.86(16) . . . . ?
B8 B7 B10 B9 -37.47(16) . . . . ?
B8 B9 B10 B2 100.54(17) . . . . ?
B8 B9 B10 B3 138.19(16) . . . . ?
B8 B9 B10 B7 37.49(15) . . . . ?
B10 B2 B3 B1 -138.84(16) . . . . ?
B10 B2 B3 B4 -100.68(18) . . . . ?
B10 B2 B3 B9 -37.67(14) . . . . ?
B10 B2 B7 C12 134.80(15) . . . . ?
B10 B2 B7 B6 100.66(16) . . . . ?
B10 B2 B7 B8 37.86(15) . . . . ?
B10 B3 B9 B4 -138.62(16) . . . . ?
B10 B3 B9 B5 -101.02(17) . . . . ?
B10 B3 B9 B8 -37.49(15) . . . . ?
B10 B7 B8 B5 100.20(18) . . . . ?
B10 B7 B8 B6 138.34(17) . . . . ?
B10 B7 B8 B9 37.42(15) . . . . ?
B10 B9 B8 B5 -138.30(16) . . . . ?
B10 B9 B8 B6 -100.96(16) . . . . ?
B10 B9 B8 B7 -37.31(15) . . . . ?
